data_7026339
loop_
_publ_author_name
'Mothes, Robert'
'R\"uffer, Tobias'
'Shen, Yingzhong'
'Jakob, Alexander'
'Walfort, Bernhard'
'Petzold, Holm'
'Schulz, Stefan E.'
'Ecke, Ramona'
'Gessner, Thomas'
'Lang, Heinrich'

_publ_section_title
;
 Phosphite copper(I) trifluoroacetates [((RO)3P)mCuO2CCF3] (m = 1, 2, 3):
 synthesis, solid state structures and their potential use as CVD
 precursors.
;
_journal_issue 46
_journal_name_full 'Dalton transactions (Cambridge, England : 2003)'
_journal_page_first 11235
_journal_page_last 11247
_journal_paper_doi 10.1039/c0dt00347f
_journal_volume 39
_journal_year 2010
_chemical_formula_sum 'C28 H24 Cu2 F42 O16 P4'
_chemical_formula_weight 1665.43
_chemical_name_systematic
;
?
;
_space_group_IT_number 14
_symmetry_cell_setting monoclinic
_symmetry_space_group_name_Hall '-P 2ybc'
_symmetry_space_group_name_H-M 'P 1 21/c 1'
_atom_sites_solution_hydrogens geom
_atom_sites_solution_primary direct
_atom_sites_solution_secondary difmap
_audit_creation_method SHELXL-97
_cell_angle_alpha 90.00
_cell_angle_beta 101.326(1)
_cell_angle_gamma 90.00
_cell_formula_units_Z 2
_cell_length_a 12.9224(8)
_cell_length_b 12.1565(7)
_cell_length_c 17.9633(11)
_cell_measurement_reflns_used 6651
_cell_measurement_temperature 193(2)
_cell_measurement_theta_max 26.87
_cell_measurement_theta_min 2.32
_cell_volume 2766.9(3)
_computing_cell_refinement Saint
_computing_data_collection Smart
_computing_data_reduction Saint
_computing_molecular_graphics 'XP in Shelxtl'
_computing_publication_material Shelxtl
_computing_structure_refinement 'SHELXL-97 (Sheldrick, 1997)'
_computing_structure_solution 'SHELXS-97 (Sheldrick, 1990)'
_diffrn_ambient_temperature 193(2)
_diffrn_measured_fraction_theta_full 0.993
_diffrn_measured_fraction_theta_max 0.993
_diffrn_measurement_device_type 'Bruker Smart CCD 1k'
_diffrn_measurement_method 'omega scans'
_diffrn_radiation_monochromator graphite
_diffrn_radiation_source 'fine-focus sealed tube'
_diffrn_radiation_type MoK\a
_diffrn_radiation_wavelength 0.71073
_diffrn_reflns_av_R_equivalents 0.0361
_diffrn_reflns_av_sigmaI/netI 0.0245
_diffrn_reflns_limit_h_max 15
_diffrn_reflns_limit_h_min -16
_diffrn_reflns_limit_k_max 15
_diffrn_reflns_limit_k_min 0
_diffrn_reflns_limit_l_max 22
_diffrn_reflns_limit_l_min 0
_diffrn_reflns_number 31856
_diffrn_reflns_theta_full 26.49
_diffrn_reflns_theta_max 26.49
_diffrn_reflns_theta_min 1.61
_diffrn_standards_decay_% 0
_diffrn_standards_interval_count 50
_diffrn_standards_interval_time 8
_diffrn_standards_number 2
_exptl_absorpt_coefficient_mu 1.086
_exptl_absorpt_correction_T_max 0.99999
_exptl_absorpt_correction_T_min 0.81543
_exptl_absorpt_correction_type empirical
_exptl_absorpt_process_details sadabs
_exptl_crystal_colour colorless
_exptl_crystal_density_diffrn 1.999
_exptl_crystal_density_method 'not measured'
_exptl_crystal_description block
_exptl_crystal_F_000 1632
_exptl_crystal_size_max 0.4
_exptl_crystal_size_mid 0.3
_exptl_crystal_size_min 0.2
_refine_diff_density_max 0.413
_refine_diff_density_min -0.355
_refine_diff_density_rms 0.061
_refine_ls_extinction_method none
_refine_ls_goodness_of_fit_ref 1.033
_refine_ls_hydrogen_treatment constr
_refine_ls_matrix_type full
_refine_ls_number_parameters 525
_refine_ls_number_reflns 5685
_refine_ls_number_restraints 708
_refine_ls_restrained_S_all 1.161
_refine_ls_R_factor_all 0.0473
_refine_ls_R_factor_gt 0.0367
_refine_ls_shift/su_max 0.042
_refine_ls_shift/su_mean 0.015
_refine_ls_structure_factor_coef Fsqd
_refine_ls_weighting_details 'calc w=1/[\s^2^(Fo^2^)+(0.0436P)^2^+2.5624P] where P=(Fo^2^+2Fc^2^)/3'
_refine_ls_weighting_scheme calc
_refine_ls_wR_factor_gt 0.0895
_refine_ls_wR_factor_ref 0.0951
_reflns_number_gt 4724
_reflns_number_total 5685
_reflns_threshold_expression >2sigma(I)
_cod_data_source_file c0dt00347f.txt
_cod_data_source_block sh9xpr
_cod_original_sg_symbol_H-M P2(1)/c
_cod_database_code 7026339

loop_
_symmetry_equiv_pos_as_xyz
'x, y, z'
'-x, y+1/2, -z+1/2'
'-x, -y, -z'
'x, -y-1/2, z-1/2'

loop_
_atom_site_label
_atom_site_type_symbol
_atom_site_fract_x
_atom_site_fract_y
_atom_site_fract_z
_atom_site_U_iso_or_equiv
_atom_site_adp_type
_atom_site_occupancy
_atom_site_symmetry_multiplicity
_atom_site_calc_flag
_atom_site_refinement_flags
_atom_site_disorder_assembly
_atom_site_disorder_group
Cu1 Cu 0.16493(2) 0.44552(3) 0.040069(18) 0.03144(11) Uani 1 1 d . A .
O1 O 0.13655(15) 0.57151(17) -0.03902(11) 0.0391(5) Uani 1 1 d . . .
O2 O 0.03371(15) 0.45821(19) 0.08894(12) 0.0431(5) Uani 1 1 d . . .
C1 C 0.0515(2) 0.5908(2) -0.08237(15) 0.0330(6) Uani 1 1 d . . .
C2 C 0.0532(3) 0.6885(3) -0.1363(2) 0.0522(8) Uani 1 1 d . . .
F1 F 0.0227(3) 0.6593(2) -0.20779(12) 0.1045(11) Uani 1 1 d . . .
F2 F -0.0136(2) 0.7660(2) -0.12495(14) 0.0897(8) Uani 1 1 d . . .
F3 F 0.1449(2) 0.7345(3) -0.1294(2) 0.1446(18) Uani 1 1 d . . .
P1 P 0.15587(6) 0.28961(7) -0.02419(4) 0.03811(18) Uani 1 1 d . . .
O3 O 0.1607(4) 0.3076(5) -0.1155(3) 0.0543(14) Uani 0.535(6) 1 d PDU A 1
C3 C 0.2615(10) 0.3653(10) -0.1193(5) 0.0431(18) Uani 0.535(6) 1 d PDU A 1
H3A H 0.3236 0.3162 -0.1149 0.052 Uiso 0.535(6) 1 calc PR A 1
H3B H 0.2767 0.4298 -0.0852 0.052 Uiso 0.535(6) 1 calc PR A 1
C4 C 0.2099(8) 0.3924(9) -0.1986(6) 0.0530(17) Uani 0.535(6) 1 d PDU A 1
F4 F 0.2492(6) 0.4812(5) -0.2234(3) 0.0801(17) Uani 0.535(6) 1 d PDU A 1
F5 F 0.2145(9) 0.3098(8) -0.2462(5) 0.069(2) Uani 0.535(6) 1 d PDU A 1
F6 F 0.1079(3) 0.4107(5) -0.1992(3) 0.0739(15) Uani 0.535(6) 1 d PDU A 1
O3' O 0.2250(4) 0.2726(3) -0.0884(3) 0.0346(12) Uani 0.465(6) 1 d PDU A 2
C3' C 0.2595(12) 0.3526(12) -0.1350(6) 0.048(2) Uani 0.465(6) 1 d PDU A 2
H3'1 H 0.3324 0.3287 -0.1363 0.057 Uiso 0.465(6) 1 calc PR A 2
H3'2 H 0.2678 0.4191 -0.1026 0.057 Uiso 0.465(6) 1 calc PR A 2
C4' C 0.2229(9) 0.3969(10) -0.2105(7) 0.0537(19) Uani 0.465(6) 1 d PDU A 2
F4' F 0.3067(7) 0.4419(8) -0.2326(4) 0.094(2) Uani 0.465(6) 1 d PDU A 2
F5' F 0.1867(10) 0.3263(10) -0.2642(6) 0.074(3) Uani 0.465(6) 1 d PDU A 2
F6' F 0.1518(9) 0.4768(8) -0.2167(4) 0.117(3) Uani 0.465(6) 1 d PDU A 2
O4 O 0.03977(17) 0.24603(17) -0.04941(13) 0.0483(5) Uani 1 1 d D A .
C5 C 0.0137(3) 0.1477(3) -0.0934(2) 0.0522(8) Uani 1 1 d D . .
H5A H 0.0657 0.0890 -0.0752 0.063 Uiso 1 1 calc R A .
H5B H 0.0138 0.1621 -0.1476 0.063 Uiso 1 1 calc R . .
C6 C -0.0927(3) 0.1143(3) -0.0834(2) 0.0554(9) Uani 1 1 d D A .
F7 F -0.1217(2) 0.0215(2) -0.12092(15) 0.0849(8) Uani 1 1 d D . .
F8 F -0.16622(18) 0.1883(2) -0.10816(17) 0.0882(8) Uani 1 1 d D . .
F9 F -0.0963(2) 0.0948(2) -0.01131(13) 0.0821(8) Uani 1 1 d D . .
O5 O 0.2264(6) 0.1932(6) -0.0078(5) 0.064(2) Uani 0.525(11) 1 d PDU A 1
C7 C 0.2920(11) 0.1644(15) 0.0637(8) 0.0485(18) Uani 0.525(11) 1 d PDU A 1
H7A H 0.2492 0.1351 0.0993 0.058 Uiso 0.525(11) 1 calc PR A 1
H7B H 0.3324 0.2290 0.0872 0.058 Uiso 0.525(11) 1 calc PR A 1
C8 C 0.3645(9) 0.0775(12) 0.0433(7) 0.0510(17) Uani 0.525(11) 1 d PDU A 1
F10 F 0.3889(8) 0.1028(10) -0.0234(4) 0.073(2) Uani 0.525(11) 1 d PDU A 1
F11 F 0.3173(14) -0.0198(14) 0.0402(10) 0.079(3) Uani 0.525(11) 1 d PDU A 1
F12 F 0.4542(4) 0.0656(7) 0.0928(5) 0.0660(16) Uani 0.525(11) 1 d PDU A 1
O5' O 0.1976(4) 0.1708(4) 0.0251(3) 0.0319(13) Uani 0.475(11) 1 d PDU A 2
C7' C 0.2963(12) 0.1676(16) 0.0732(9) 0.052(2) Uani 0.475(11) 1 d PDU A 2
H7'1 H 0.2873 0.1600 0.1265 0.063 Uiso 0.475(11) 1 calc PR A 2
H7'2 H 0.3344 0.2372 0.0689 0.063 Uiso 0.475(11) 1 calc PR A 2
C8' C 0.3579(11) 0.0750(14) 0.0535(8) 0.061(2) Uani 0.475(11) 1 d PDU A 2
F10' F 0.3061(16) -0.0137(15) 0.0231(10) 0.071(3) Uani 0.475(11) 1 d PDU A 2
F11' F 0.4212(12) 0.0518(9) 0.1178(7) 0.134(4) Uani 0.475(11) 1 d PDU A 2
F12' F 0.4177(9) 0.1012(11) 0.0038(8) 0.100(3) Uani 0.475(11) 1 d PDU A 2
P2 P 0.30431(5) 0.50694(6) 0.12189(4) 0.02970(16) Uani 1 1 d . . .
O6 O 0.39129(15) 0.57539(17) 0.08838(11) 0.0392(5) Uani 1 1 d D A .
C9 C 0.3601(2) 0.6717(2) 0.04371(16) 0.0373(6) Uani 1 1 d D . .
H9A H 0.3792 0.7387 0.0747 0.045 Uiso 1 1 calc R A .
H9B H 0.2828 0.6716 0.0248 0.045 Uiso 1 1 calc R . .
C10 C 0.4161(2) 0.6699(3) -0.02105(18) 0.0465(8) Uani 1 1 d D A .
F13 F 0.3898(2) 0.5836(2) -0.06608(12) 0.0739(7) Uani 1 1 d D . .
F14 F 0.39310(19) 0.7601(2) -0.06275(13) 0.0744(7) Uani 1 1 d D . .
F15 F 0.52086(15) 0.6663(2) 0.00090(14) 0.0718(6) Uani 1 1 d D . .
O7 O 0.37872(15) 0.41181(16) 0.16324(11) 0.0360(4) Uani 1 1 d D A .
C11 C 0.4758(2) 0.4347(3) 0.21504(18) 0.0453(7) Uani 1 1 d D . .
H11A H 0.4644 0.4913 0.2522 0.054 Uiso 1 1 calc R A .
H11B H 0.5293 0.4623 0.1871 0.054 Uiso 1 1 calc R . .
C12 C 0.5124(3) 0.3298(3) 0.25487(19) 0.0524(9) Uani 1 1 d D A .
F16 F 0.4504(2) 0.2950(3) 0.29901(16) 0.1023(10) Uani 1 1 d D . .
F17 F 0.60697(17) 0.3433(2) 0.29860(14) 0.0799(7) Uani 1 1 d D . .
F18 F 0.5200(2) 0.2493(2) 0.20725(16) 0.1000(10) Uani 1 1 d D . .
O8 O 0.29138(16) 0.59000(16) 0.18905(11) 0.0379(4) Uani 1 1 d D A .
C13 C 0.1978(3) 0.5945(3) 0.21986(18) 0.0470(8) Uani 1 1 d D . .
H13A H 0.1370 0.5676 0.1818 0.056 Uiso 1 1 calc R A .
H13B H 0.1834 0.6715 0.2326 0.056 Uiso 1 1 calc R . .
C14 C 0.2109(4) 0.5253(3) 0.2893(2) 0.0657(11) Uani 1 1 d D A .
F19 F 0.2224(3) 0.41964(19) 0.27293(18) 0.0988(10) Uani 1 1 d D . .
F20 F 0.1250(3) 0.5317(2) 0.31982(18) 0.1046(11) Uani 1 1 d D . .
F21 F 0.2918(3) 0.5549(3) 0.34126(13) 0.1056(10) Uani 1 1 d D . .

loop_
_atom_site_aniso_label
_atom_site_aniso_U_11
_atom_site_aniso_U_22
_atom_site_aniso_U_33
_atom_site_aniso_U_23
_atom_site_aniso_U_13
_atom_site_aniso_U_12
Cu1 0.02820(18) 0.03505(19) 0.02809(17) 0.00072(14) -0.00174(13) -0.00140(13)
O1 0.0307(10) 0.0460(12) 0.0364(10) 0.0118(9) -0.0035(8) -0.0046(9)
O2 0.0299(10) 0.0603(14) 0.0383(11) -0.0067(10) 0.0051(9) -0.0087(10)
C1 0.0334(15) 0.0367(15) 0.0286(13) 0.0006(11) 0.0056(11) 0.0012(12)
C2 0.0488(19) 0.054(2) 0.0508(19) 0.0186(16) 0.0022(15) 0.0068(16)
F1 0.191(3) 0.0870(19) 0.0372(12) 0.0210(12) 0.0263(16) 0.0290(19)
F2 0.130(2) 0.0640(15) 0.0722(16) 0.0205(12) 0.0117(15) 0.0426(16)
F3 0.0752(19) 0.143(3) 0.202(4) 0.132(3) -0.007(2) -0.0310(19)
P1 0.0390(4) 0.0403(4) 0.0361(4) -0.0078(3) 0.0101(3) -0.0084(3)
O3 0.053(3) 0.072(3) 0.040(2) -0.012(2) 0.015(2) -0.025(2)
C3 0.043(3) 0.057(4) 0.034(3) 0.002(3) 0.020(3) -0.001(3)
C4 0.053(3) 0.057(3) 0.048(4) 0.000(3) 0.006(3) -0.002(3)
F4 0.098(4) 0.070(3) 0.065(3) 0.032(2) -0.001(3) -0.010(3)
F5 0.080(5) 0.083(3) 0.041(4) -0.014(3) 0.002(3) 0.000(3)
F6 0.048(2) 0.092(4) 0.075(3) 0.007(3) -0.006(2) 0.017(2)
O3' 0.041(3) 0.032(2) 0.032(2) 0.0017(17) 0.013(2) 0.0048(19)
C3' 0.047(3) 0.062(4) 0.039(4) -0.002(3) 0.020(3) -0.005(3)
C4' 0.054(4) 0.059(4) 0.047(4) 0.000(3) 0.007(3) -0.007(3)
F4' 0.100(5) 0.119(6) 0.065(3) 0.009(4) 0.022(4) -0.062(4)
F5' 0.082(6) 0.098(5) 0.039(4) -0.011(4) 0.006(4) -0.037(4)
F6' 0.154(6) 0.109(5) 0.094(4) 0.036(4) 0.041(5) 0.065(5)
O4 0.0404(12) 0.0368(11) 0.0630(14) -0.0133(10) -0.0017(10) -0.0052(9)
C5 0.060(2) 0.0422(18) 0.0498(19) -0.0112(15) -0.0007(16) -0.0083(16)
C6 0.055(2) 0.052(2) 0.053(2) -0.0042(16) -0.0056(16) -0.0143(17)
F7 0.0952(19) 0.0672(15) 0.0865(17) -0.0262(13) 0.0037(14) -0.0390(14)
F8 0.0499(13) 0.0748(16) 0.126(2) 0.0084(15) -0.0161(14) -0.0008(12)
F9 0.0924(18) 0.0932(18) 0.0607(14) 0.0009(13) 0.0149(13) -0.0365(15)
O5 0.065(4) 0.057(3) 0.059(4) -0.017(3) -0.014(3) 0.024(3)
C7 0.054(3) 0.047(3) 0.043(4) -0.008(3) 0.007(3) -0.002(3)
C8 0.047(3) 0.040(3) 0.064(4) 0.005(3) 0.005(3) 0.000(3)
F10 0.075(5) 0.088(4) 0.062(3) -0.014(3) 0.028(3) 0.009(4)
F11 0.062(4) 0.039(3) 0.125(8) 0.001(4) -0.008(5) -0.007(3)
F12 0.037(2) 0.062(3) 0.093(4) 0.004(3) -0.001(2) 0.0019(19)
O5' 0.035(2) 0.030(2) 0.033(3) 0.0088(18) 0.0125(18) -0.0045(17)
C7' 0.061(4) 0.043(3) 0.046(4) -0.001(3) -0.006(3) -0.008(3)
C8' 0.054(4) 0.042(4) 0.077(4) 0.005(4) -0.014(3) -0.001(3)
F10' 0.075(7) 0.044(4) 0.093(6) -0.011(4) 0.011(5) -0.006(4)
F11' 0.152(8) 0.074(5) 0.133(6) 0.020(5) -0.079(5) 0.030(6)
F12' 0.067(5) 0.075(4) 0.164(7) -0.003(6) 0.039(5) -0.005(4)
P2 0.0288(3) 0.0327(4) 0.0250(3) 0.0013(3) -0.0012(3) -0.0020(3)
O6 0.0319(10) 0.0455(12) 0.0382(11) 0.0109(9) 0.0014(8) -0.0026(9)
C9 0.0376(15) 0.0338(15) 0.0377(15) 0.0034(12) 0.0006(12) -0.0042(12)
C10 0.0405(17) 0.0506(19) 0.0475(18) 0.0100(15) 0.0065(14) -0.0126(14)
F13 0.0912(17) 0.0825(16) 0.0547(12) -0.0213(12) 0.0307(12) -0.0245(13)
F14 0.0737(15) 0.0803(16) 0.0682(14) 0.0400(12) 0.0114(11) -0.0097(12)
F15 0.0386(11) 0.0884(16) 0.0903(16) 0.0229(13) 0.0177(11) -0.0118(11)
O7 0.0324(10) 0.0358(10) 0.0338(10) 0.0022(8) -0.0083(8) -0.0002(8)
C11 0.0341(15) 0.0498(18) 0.0438(17) 0.0066(14) -0.0124(13) -0.0038(13)
C12 0.0463(19) 0.056(2) 0.0460(18) 0.0113(16) -0.0119(15) 0.0010(16)
F16 0.0743(17) 0.135(3) 0.0927(19) 0.0743(19) 0.0044(14) -0.0088(16)
F17 0.0549(13) 0.0877(17) 0.0784(15) 0.0287(13) -0.0324(11) 0.0025(12)
F18 0.114(2) 0.0731(17) 0.0920(19) -0.0085(15) -0.0301(16) 0.0431(16)
O8 0.0418(11) 0.0364(11) 0.0338(10) -0.0058(8) 0.0036(8) -0.0060(9)
C13 0.0510(19) 0.0487(18) 0.0437(17) -0.0140(14) 0.0151(15) -0.0011(15)
C14 0.101(3) 0.047(2) 0.059(2) -0.0078(17) 0.039(2) -0.009(2)
F19 0.159(3) 0.0440(13) 0.117(2) 0.0097(13) 0.083(2) 0.0041(15)
F20 0.154(3) 0.0755(17) 0.115(2) -0.0168(16) 0.101(2) -0.0212(18)
F21 0.144(3) 0.128(3) 0.0378(12) 0.0082(14) 0.0012(15) -0.011(2)

loop_
_atom_type_symbol
_atom_type_description
_atom_type_scat_dispersion_real
_atom_type_scat_dispersion_imag
_atom_type_scat_source
C C 0.0033 0.0016 'International Tables Vol C Tables 4.2.6.8 and 6.1.1.4'
H H 0.0000 0.0000 'International Tables Vol C Tables 4.2.6.8 and 6.1.1.4'
O O 0.0106 0.0060 'International Tables Vol C Tables 4.2.6.8 and 6.1.1.4'
F F 0.0171 0.0103 'International Tables Vol C Tables 4.2.6.8 and 6.1.1.4'
P P 0.1023 0.0942 'International Tables Vol C Tables 4.2.6.8 and 6.1.1.4'
Cu Cu 0.3201 1.2651 'International Tables Vol C Tables 4.2.6.8 and 6.1.1.4'

loop_
_geom_angle_atom_site_label_1
_geom_angle_atom_site_label_2
_geom_angle_atom_site_label_3
_geom_angle
_geom_angle_site_symmetry_1
O2 Cu1 O1 100.78(9) .
O2 Cu1 P1 108.83(6) .
O1 Cu1 P1 106.96(6) .
O2 Cu1 P2 108.73(6) .
O1 Cu1 P2 102.52(6) .
P1 Cu1 P2 125.97(3) .
C1 O1 Cu1 125.92(19) .
C1 O2 Cu1 135.6(2) 3_565
O2 C1 O1 129.2(3) 3_565
O2 C1 C2 115.8(3) 3_565
O1 C1 C2 114.9(3) .
F3 C2 F1 107.6(4) .
F3 C2 F2 106.9(4) .
F1 C2 F2 105.2(3) .
F3 C2 C1 113.6(3) .
F1 C2 C1 111.6(3) .
F2 C2 C1 111.3(3) .
O5 P1 O4 107.9(3) .
O5 P1 O3' 68.5(5) .
O4 P1 O3' 112.6(2) .
O5 P1 O3 99.2(4) .
O4 P1 O3 88.79(19) .
O3' P1 O3 34.5(2) .
O5 P1 O5' 27.8(3) .
O4 P1 O5' 92.87(18) .
O3' P1 O5' 95.7(3) .
O3 P1 O5' 123.1(3) .
O5 P1 Cu1 127.5(2) .
O4 P1 Cu1 112.91(9) .
O3' P1 Cu1 120.38(16) .
O3 P1 Cu1 113.13(19) .
O5' P1 Cu1 118.11(19) .
C3 O3 P1 107.9(5) .
O3 C3 C4 85.2(7) .
F4 C4 F5 109.5(9) .
F4 C4 F6 108.0(8) .
F5 C4 F6 106.8(9) .
F4 C4 C3 112.3(9) .
F5 C4 C3 112.4(8) .
F6 C4 C3 107.5(8) .
C3' O3' P1 128.6(8) .
O3' C3' C4' 136.7(11) .
F5' C4' F6' 106.1(11) .
F5' C4' F4' 104.0(10) .
F6' C4' F4' 105.2(10) .
F5' C4' C3' 116.8(10) .
F6' C4' C3' 116.4(11) .
F4' C4' C3' 107.1(10) .
C5 O4 P1 123.1(2) .
O4 C5 C6 106.6(3) .
F8 C6 F9 106.8(3) .
F8 C6 F7 107.1(3) .
F9 C6 F7 106.4(3) .
F8 C6 C5 113.4(3) .
F9 C6 C5 112.3(3) .
F7 C6 C5 110.4(3) .
C7 O5 P1 127.2(7) .
O5 C7 C8 103.9(9) .
F12 C8 F11 105.4(11) .
F12 C8 F10 107.4(8) .
F11 C8 F10 110.8(12) .
F12 C8 C7 114.7(10) .
F11 C8 C7 109.5(13) .
F10 C8 C7 109.0(10) .
C7' O5' P1 119.9(10) .
O5' C7' C8' 110.3(11) .
F11' C8' F12' 107.4(11) .
F11' C8' F10' 111.4(13) .
F12' C8' F10' 103.4(13) .
F11' C8' C7' 103.1(11) .
F12' C8' C7' 113.2(13) .
F10' C8' C7' 118.0(14) .
O7 P2 O8 104.39(11) .
O7 P2 O6 98.51(11) .
O8 P2 O6 98.01(11) .
O7 P2 Cu1 113.71(8) .
O8 P2 Cu1 121.22(8) .
O6 P2 Cu1 117.55(8) .
C9 O6 P2 119.49(18) .
O6 C9 C10 107.5(2) .
F13 C10 F14 107.9(3) .
F13 C10 F15 106.1(3) .
F14 C10 F15 107.2(2) .
F13 C10 C9 112.5(2) .
F14 C10 C9 109.9(3) .
F15 C10 C9 113.0(3) .
C11 O7 P2 122.21(18) .
O7 C11 C12 107.5(2) .
F16 C12 F18 106.7(3) .
F16 C12 F17 106.5(3) .
F18 C12 F17 107.3(3) .
F16 C12 C11 113.2(3) .
F18 C12 C11 112.4(3) .
F17 C12 C11 110.3(3) .
C13 O8 P2 122.43(18) .
O8 C13 C14 109.8(3) .
F21 C14 F19 108.4(4) .
F21 C14 F20 107.7(3) .
F19 C14 F20 106.6(3) .
F21 C14 C13 112.7(3) .
F19 C14 C13 111.1(3) .
F20 C14 C13 110.2(4) .

loop_
_geom_bond_atom_site_label_1
_geom_bond_atom_site_label_2
_geom_bond_distance
_geom_bond_site_symmetry_2
Cu1 O2 2.063(2) .
Cu1 O1 2.0722(19) .
Cu1 P1 2.2104(8) .
Cu1 P2 2.2186(7) .
O1 C1 1.239(3) .
O2 C1 1.237(3) 3_565
C1 O2 1.237(3) 3_565
C1 C2 1.536(4) .
C2 F3 1.294(4) .
C2 F1 1.317(4) .
C2 F2 1.320(4) .
P1 O5 1.478(5) .
P1 O4 1.572(2) .
P1 O3' 1.605(4) .
P1 O3 1.668(4) .
P1 O5' 1.724(5) .
O3 C3 1.492(11) .
C3 C4 1.486(10) .
C4 F4 1.308(10) .
C4 F5 1.327(10) .
C4 F6 1.335(10) .
O3' C3' 1.411(11) .
C3' C4' 1.449(11) .
C4' F5' 1.308(12) .
C4' F6' 1.327(12) .
C4' F4' 1.342(11) .
O4 C5 1.436(4) .
C5 C6 1.478(5) .
C6 F8 1.320(4) .
C6 F9 1.327(4) .
C6 F7 1.329(4) .
O5 C7 1.436(11) .
C7 C8 1.505(10) .
C8 F12 1.323(11) .
C8 F11 1.327(12) .
C8 F10 1.333(10) .
O5' C7' 1.394(12) .
C7' C8' 1.462(12) .
C8' F11' 1.308(12) .
C8' F12' 1.329(12) .
C8' F10' 1.328(13) .
P2 O7 1.5917(19) .
P2 O8 1.607(2) .
P2 O6 1.607(2) .
O6 C9 1.431(3) .
C9 C10 1.486(4) .
C10 F13 1.327(4) .
C10 F14 1.328(4) .
C10 F15 1.334(4) .
O7 C11 1.434(3) .
C11 C12 1.492(4) .
C12 F16 1.303(4) .
C12 F18 1.317(4) .
C12 F17 1.327(4) .
O8 C13 1.426(4) .
C13 C14 1.486(5) .
C14 F21 1.308(5) .
C14 F19 1.332(4) .
C14 F20 1.334(5) .

loop_
_geom_torsion_atom_site_label_1
_geom_torsion_atom_site_label_2
_geom_torsion_atom_site_label_3
_geom_torsion_atom_site_label_4
_geom_torsion
_geom_torsion_site_symmetry_1
_geom_torsion_site_symmetry_4
O2 Cu1 O1 C1 -45.4(2) . .
P1 Cu1 O1 C1 68.3(2) . .
P2 Cu1 O1 C1 -157.5(2) . .
O1 Cu1 O2 C1 100.3(3) . 3_565
P1 Cu1 O2 C1 -12.0(3) . 3_565
P2 Cu1 O2 C1 -152.4(3) . 3_565
Cu1 O1 C1 O2 -0.1(4) . 3_565
Cu1 O1 C1 C2 -179.0(2) . .
O2 C1 C2 F3 -177.5(4) 3_565 .
O1 C1 C2 F3 1.6(5) . .
O2 C1 C2 F1 -55.5(4) 3_565 .
O1 C1 C2 F1 123.6(3) . .
O2 C1 C2 F2 61.7(4) 3_565 .
O1 C1 C2 F2 -119.2(3) . .
O2 Cu1 P1 O5 -113.9(6) . .
O1 Cu1 P1 O5 138.0(6) . .
P2 Cu1 P1 O5 17.9(6) . .
O2 Cu1 P1 O4 24.11(13) . .
O1 Cu1 P1 O4 -83.98(12) . .
P2 Cu1 P1 O4 155.93(10) . .
O2 Cu1 P1 O3' 161.0(2) . .
O1 Cu1 P1 O3' 53.0(2) . .
P2 Cu1 P1 O3' -67.1(2) . .
O2 Cu1 P1 O3 123.1(2) . .
O1 Cu1 P1 O3 15.0(2) . .
P2 Cu1 P1 O3 -105.1(2) . .
O2 Cu1 P1 O5' -82.6(2) . .
O1 Cu1 P1 O5' 169.3(2) . .
P2 Cu1 P1 O5' 49.2(2) . .
O5 P1 O3 C3 -79.2(7) . .
O4 P1 O3 C3 172.9(7) . .
O3' P1 O3 C3 -52.0(7) . .
O5' P1 O3 C3 -94.4(7) . .
Cu1 P1 O3 C3 58.5(7) . .
P1 O3 C3 C4 -161.8(6) . .
O3 C3 C4 F4 154.9(9) . .
O3 C3 C4 F5 -81.0(11) . .
O3 C3 C4 F6 36.3(9) . .
O5 P1 O3' C3' -151.3(9) . .
O4 P1 O3' C3' 107.5(8) . .
O3 P1 O3' C3' 57.6(9) . .
O5' P1 O3' C3' -157.0(9) . .
Cu1 P1 O3' C3' -29.6(9) . .
P1 O3' C3' C4' -94.9(18) . .
O3' C3' C4' F5' -43(2) . .
O3' C3' C4' F6' 84(2) . .
O3' C3' C4' F4' -158.6(17) . .
O5 P1 O4 C5 -35.5(5) . .
O3' P1 O4 C5 38.1(3) . .
O3 P1 O4 C5 63.8(3) . .
O5' P1 O4 C5 -59.3(3) . .
Cu1 P1 O4 C5 178.4(2) . .
P1 O4 C5 C6 161.2(2) . .
O4 C5 C6 F8 61.5(4) . .
O4 C5 C6 F9 -59.7(4) . .
O4 C5 C6 F7 -178.3(3) . .
O4 P1 O5 C7 -117.7(13) . .
O3' P1 O5 C7 134.4(14) . .
O3 P1 O5 C7 150.6(13) . .
O5' P1 O5 C7 -57.6(13) . .
Cu1 P1 O5 C7 21.9(16) . .
P1 O5 C7 C8 -166.5(10) . .
O5 C7 C8 F12 157.2(12) . .
O5 C7 C8 F11 -84.6(16) . .
O5 C7 C8 F10 36.7(16) . .
O5 P1 O5' C7' 66.9(10) . .
O4 P1 O5' C7' -168.8(9) . .
O3' P1 O5' C7' 78.1(9) . .
O3 P1 O5' C7' 100.7(9) . .
Cu1 P1 O5' C7' -50.9(9) . .
P1 O5' C7' C8' -126.0(12) . .
O5' C7' C8' F11' -152.8(16) . .
O5' C7' C8' F12' 91.4(19) . .
O5' C7' C8' F10' -30(2) . .
O2 Cu1 P2 O7 103.23(11) . .
O1 Cu1 P2 O7 -150.66(11) . .
P1 Cu1 P2 O7 -28.63(10) . .
O2 Cu1 P2 O8 -22.48(12) . .
O1 Cu1 P2 O8 83.64(11) . .
P1 Cu1 P2 O8 -154.34(9) . .
O2 Cu1 P2 O6 -142.48(11) . .
O1 Cu1 P2 O6 -36.36(11) . .
P1 Cu1 P2 O6 85.67(10) . .
O7 P2 O6 C9 178.89(19) . .
O8 P2 O6 C9 -75.2(2) . .
Cu1 P2 O6 C9 56.4(2) . .
P2 O6 C9 C10 -138.5(2) . .
O6 C9 C10 F13 62.3(3) . .
O6 C9 C10 F14 -177.5(2) . .
O6 C9 C10 F15 -57.8(3) . .
O8 P2 O7 C11 -49.3(2) . .
O6 P2 O7 C11 51.3(2) . .
Cu1 P2 O7 C11 176.5(2) . .
P2 O7 C11 C12 168.2(2) . .
O7 C11 C12 F16 -66.5(4) . .
O7 C11 C12 F18 54.5(4) . .
O7 C11 C12 F17 174.2(3) . .
O7 P2 O8 C13 -103.7(2) . .
O6 P2 O8 C13 155.3(2) . .
Cu1 P2 O8 C13 26.1(3) . .
P2 O8 C13 C14 95.9(3) . .
O8 C13 C14 F21 57.8(4) . .
O8 C13 C14 F19 -64.1(4) . .
O8 C13 C14 F20 178.1(3) . .
